data_2004420
loop_
_publ_author_name
'Solans, X.'
'Font-Bardia, M.'
'L\'opez, C.'
'Alvarez, S.'

_publ_section_title
;
 Anhydrous
 <i>trans</i>-(Aniline)chlorobis(dimethylglyoximato)cobalt(III)
;
_journal_issue 1
_journal_name_full 'Acta Crystallographica Section C'
_journal_page_first 63
_journal_page_last 66
_journal_paper_doi 10.1107/S0108270195009644
_journal_volume 52
_journal_year 1996
_chemical_formula_sum 'C14 H21 Cl Co N5 O4'
_chemical_formula_weight 417.72
_space_group_IT_number 14
_symmetry_cell_setting monoclinic
_symmetry_space_group_name_Hall '-P 2ybc'
_symmetry_space_group_name_H-M 'P 1 21/c 1'
_atom_type_scat_source IntTabC
_cell_angle_alpha 90
_cell_angle_beta 117.28(3)
_cell_angle_gamma 90
_cell_formula_units_Z 8
_cell_length_a 19.929(4)
_cell_length_b 10.855(3)
_cell_length_c 18.334(4)
_cell_measurement_reflns_used 25
_cell_measurement_temperature 293(2)
_cell_measurement_theta_max 12
_cell_measurement_theta_min 8
_cell_volume 3525.1(17)
_diffrn_measurement_device 'Philips PW1100 four-circle'
_diffrn_measurement_method '\w scans'
_diffrn_radiation_type MoK\a
_diffrn_radiation_wavelength 0.71069
_diffrn_reflns_av_R_equivalents 0.037
_diffrn_reflns_limit_h_max 20
_diffrn_reflns_limit_h_min -22
_diffrn_reflns_limit_k_max 12
_diffrn_reflns_limit_k_min 0
_diffrn_reflns_limit_l_max 18
_diffrn_reflns_limit_l_min 0
_diffrn_reflns_number 2432
_diffrn_reflns_theta_max 25
_diffrn_standards_decay_% none
_diffrn_standards_interval_time 120
_diffrn_standards_number 3
_exptl_absorpt_coefficient_mu 1.155
_exptl_absorpt_correction_type none
_exptl_crystal_colour 'dark brown'
_exptl_crystal_density_diffrn 1.567
_exptl_crystal_description prismatic
_exptl_crystal_size_max 0.08
_exptl_crystal_size_mid 0.05
_exptl_crystal_size_min 0.05
_refine_diff_density_max 0.52
_refine_diff_density_min -0.35
_refine_ls_extinction_coef 0.0000(10)
_refine_ls_extinction_method 'SHELXL93 (Sheldrick, 1993)'
_refine_ls_goodness_of_fit_obs 0.936
_refine_ls_hydrogen_treatment
; 38 H atoms computed using riding model and overall isotropic temperature
coefficient (OH H atoms not localised nor considered in calculations)
;
_refine_ls_number_parameters 447
_refine_ls_number_reflns 1906
_refine_ls_R_factor_obs 0.041
_refine_ls_shift/esd_max 0.8
_refine_ls_structure_factor_coef Fsqd
_refine_ls_weighting_details 'w = 1/[\s^2^(I)+(0.1016P)^2^+110.91P where P = (|F~o~|^2^+2|F~c~|^2^)/3'
_refine_ls_weighting_scheme calc
_refine_ls_wR_factor_obs 0.095
_reflns_number_observed 1906
_reflns_number_total 2129
_reflns_observed_criterion I>2\s(I)
_cod_data_source_file na1144.cif
_cod_data_source_block na1144b
_cod_depositor_comments
;
 Adding the _atom_site_type_symbol data item.

 Antanas Vaitkus,
 2017-01-19

The following automatic conversions were performed:

'_refine_ls_weighting_scheme' value 'w =
1/[\s^2^(I)+(0.1016P)^2^+110.91P where P = (|F~o~|^2^+2|F~c~|^2^)/3'
was changed to 'calc'. New tag '_refine_ls_weighting_details' was
created. The value of the new tag was set to 'w =
1/[\s^2^(I)+(0.1016P)^2^+110.91P where P = (|F~o~|^2^+2|F~c~|^2^)/3'.

Automatic conversion script
Id: cif_fix_values 3143 2015-03-26 13:38:13Z robertas 
;
_cod_original_cell_volume 3525.1(14)
_cod_original_sg_symbol_H-M 'P 21/c'
_cod_database_code 2004420

loop_
_symmetry_equiv_pos_as_xyz
x,y,z
x,1/2-y,1/2+z
-x,-y,-z
-x,1/2+y,1/2-z

loop_
_atom_site_label
_atom_site_type_symbol
_atom_site_fract_x
_atom_site_fract_y
_atom_site_fract_z
_atom_site_U_iso_or_equiv
Co(A) Co 1.0799(1) 1.1866(1) .2915(1) .031(1)
Cl(A) Cl 1.0899(2) .9964(3) .2501(2) .044(1)
O(1A) O 1.0306(5) 1.0967(7) .4034(5) .052(2)
O(2A) O 1.2290(4) 1.2256(8) .3172(5) .049(2)
O(3A) O 1.1282(4) 1.2920(7) .1826(5) .053(2)
O(4A) O .9300(4) 1.1321(8) .2650(5) .045(2)
N(1A) N 1.0902(6) 1.1270(9) .3896(6) .046(3)
N(2A) N 1.1875(5) 1.1899(8) .3524(7) .036(3)
N(3A) N 1.0664(5) 1.2462(9) .1915(5) .042(3)
N(4A) N .9721(4) 1.1800(9) .2325(7) .040(3)
N(5A) N 1.0734(5) 1.3599(8) .3263(6) .034(3)
C(1A) C 1.1576(8) 1.1152(9) .4479(8) .038(3)
C(2A) C 1.2163(7) 1.1537(12) .4258(8) .052(4)
C(3A) C 1.0010(7) 1.2687(11) .1341(7) .037(3)
C(4A) C .9465(6) 1.2182(10) .1585(7) .032(3)
C(5A) C 1.1786(7) 1.0782(11) .5377(7) .054(4)
C(6A) C 1.2994(7) 1.1488(14) .4790(8) .077(5)
C(7A) C .9818(8) 1.3115(12) .0542(8) .067(4)
C(8A) C .8600(4) 1.2297(6) .1045(4) .059(4)
C(9A) C 1.1051(4) 1.3913(6) .4098(4) .036(3)
C(10A) C 1.1833(4) 1.4210(6) .4531(4) .052(4)
C(11A) C 1.2145(7) 1.4379(11) .5365(10) .062(5)
C(12A) C 1.1721(9) 1.4406(10) .5770(9) .062(5)
C(13A) C 1.0934(8) 1.4182(10) .5317(8) .044(3)
C(14A) C 1.0629(7) 1.3951(11) .4494(7) .042(3)
Co(B) Co .4177(1) .7700(1) .2036(1) .026(1)
Cl(B) Cl .4089(2) .9601(3) .1501(2) .041(1)
O(1B) O .2779(4) .7006(7) .0799(5) .039(2)
O(2B) O .4566(4) .8855(7) .3565(5) .043(2)
O(3B) O .5651(4) .8285(8) .3322(5) .049(2)
O(4B) O .3780(5) .6704(8) .0472(5) .055(2)
N(1B) N .3107(4) .7536(8) .1535(6) .028(2)
N(2B) N .4005(5) .8422(7) .2868(5) .027(2)
N(3B) N .5256(5) .7854(9) .2548(7) .040(3)
N(4B) N .4339(5) .7036(8) .1195(5) .033(2)
N(5B) N .4245(5) .5980(8) .2473(5) .041(3)
C(1B) C .2795(7) .7878(10) .1964(7) .035(3)
C(2B) C .3303(7) .8446(11) .2769(8) .047(4)
C(3B) C .5568(6) .7378(12) .2115(8) .045(3)
C(4B) C .5046(6) .7028(9) .1309(7) .025(3)
C(5B) C .1969(6) .7758(12) .1686(8) .064(4)
C(6B) C .3080(7) .8971(12) .3347(8) .052(4)
C(7B) C .6409(6) .7276(12) .2458(8) .063(4)
C(8B) C .5303(7) .6600(12) .0724(7) .053(4)
C(9B) C .3970(7) .5740(10) .3058(7) .033(3)
C(10B) C .3203(7) .5379(11) .2737(8) .045(3)
C(11B) C .2945(8) .5266(12) .3309(9) .055(4)
C(12B) C .3350(7) .5448(13) .4102(9) .054(4)
C(13B) C .4100(7) .5827(11) .4386(8) .052(4)
C(14B) C .4408(8) .5952(11) .3859(8) .049(4)
HN5A H 1.0948(5) 1.4092(8) .3032(6) .069(7)
HN5AA H 1.0242(5) 1.3800(8) .3035(6) .069(7)
H(5A) H 1.1337(7) 1.0556(11) .5414(7) .069(7)
H(5AA) H 1.2023(7) 1.1466(11) .5735(7) .069(7)
H(5AB) H 1.2127(7) 1.0095(11) .5537(7) .069(7)
H(6A) H 1.3248(7) 1.1797(14) .4492(8) .069(7)
H(6AA) H 1.3145(7) 1.0652(14) .4952(8) .069(7)
H(6AB) H 1.3124(7) 1.1985(14) .5270(8) .069(7)
H(7A) H 1.0264(8) 1.3406(12) .0522(8) .069(7)
H(7AA) H .9461(8) 1.3776(12) .0405(8) .069(7)
H(7AB) H .9599(8) 1.2454(12) .0156(8) .069(7)
H(8A) H .8344(4) 1.1906(6) .1315(4) .069(7)
H(8AA) H .8459(4) 1.1906(6) .0525(4) .069(7)
H(8AB) H .8463(4) 1.3152(6) .0958(4) .069(7)
H(10A) H 1.2124(4) 1.4288(6) .4256(4) .069(7)
H(11A) H 1.2665(7) 1.4478(11) .5662(10) .069(7)
H(12A) H 1.1941(9) 1.4567(10) .6330(9) .069(7)
H(13A) H 1.0629(8) 1.4191(10) .5578(8) .069(7)
H(14A) H 1.0112(7) 1.3816(11) .4200(7) .069(7)
HN5B H .3994(5) .5479(8) .2041(5) .069(7)
HN5AB H .4733(5) .5753(8) .2704(5) .069(7)
H(5B) H .1735(6) .7372(12) .1156(8) .069(7)
H(5BA) H .1754(6) .8560(12) .1651(8) .069(7)
H(5BB) H .1886(6) .7264(12) .2071(8) .069(7)
H(6B) H .3519(7) .9274(12) .3816(8) .069(7)
H(6BA) H .2839(7) .8352(12) .3518(8) .069(7)
H(6BB) H .2735(7) .9638(12) .3092(8) .069(7)
H(7B) H .6647(6) .7567(12) .3014(8) .069(7)
H(7BA) H .6574(6) .7766(12) .2134(8) .069(7)
H(7BB) H .6545(6) .6431(12) .2444(8) .069(7)
H(8B) H .4874(7) .6404(12) .0212(7) .069(7)
H(8BA) H .5610(7) .5878(12) .0937(7) .069(7)
H(8BB) H .5594(7) .7236(12) .0638(7) .069(7)
H(10B) H .2899(7) .5232(11) .2181(8) .069(7)
H(11B) H .2442(8) .5042(12) .3121(9) .069(7)
H(12B) H .3145(7) .5330(13) .4462(9) .069(7)
H(13B) H .4394(7) .5996(11) .4940(8) .069(7)
H(14B) H .4911(8) .6179(11) .4053(8) .069(7)

loop_
_geom_angle_atom_site_label_1
_geom_angle_atom_site_label_2
_geom_angle_atom_site_label_3
_geom_angle
_geom_angle_publ_flag
N(2A) Co(A) N(1A) 80.9(5) yes
N(1A) Co(A) N(3A) 178.3(4) yes
N(2A) Co(A) N(3A) 100.7(5) yes
N(1A) Co(A) N(4A) 97.7(5) yes
N(2A) Co(A) N(4A) 178.5(5) yes
N(3A) Co(A) N(4A) 80.6(5) yes
N(1A) Co(A) N(5A) 90.8(4) yes
N(2A) Co(A) N(5A) 90.9(4) yes
N(3A) Co(A) N(5A) 89.2(4) yes
N(4A) Co(A) N(5A) 89.7(4) yes
N(1A) Co(A) Cl(A) 91.1(3) yes
N(2A) Co(A) Cl(A) 88.0(3) yes
N(3A) Co(A) Cl(A) 88.9(3) yes
N(4A) Co(A) Cl(A) 91.5(3) yes
N(5A) Co(A) Cl(A) 177.5(3) yes
C(1A) N(1A) O(1A) 119.3(10) yes
C(1A) N(1A) Co(A) 117.2(9) yes
O(1A) N(1A) Co(A) 123.5(7) yes
C(2A) N(2A) O(2A) 122.3(11) yes
C(2A) N(2A) Co(A) 117.2(9) yes
O(2A) N(2A) Co(A) 120.5(8) yes
C(3A) N(3A) O(3A) 117.3(10) yes
C(3A) N(3A) Co(A) 121.1(9) yes
O(3A) N(3A) Co(A) 120.2(7) yes
C(4A) N(4A) O(4A) 124.8(9) yes
C(4A) N(4A) Co(A) 112.7(9) yes
O(4A) N(4A) Co(A) 122.3(8) yes
C(9A) N(5A) Co(A) 120.7(6) yes
N(1A) C(1A) C(2A) 113.8(11) yes
N(1A) C(1A) C(5A) 125.4(12) yes
C(2A) C(1A) C(5A) 120.4(11) yes
N(2A) C(2A) C(1A) 110.8(11) yes
N(2A) C(2A) C(6A) 122(2) yes
C(1A) C(2A) C(6A) 126.7(13) yes
N(3A) C(3A) C(7A) 127.5(12) yes
N(3A) C(3A) C(4A) 107.5(10) yes
C(7A) C(3A) C(4A) 123.8(12) yes
N(4A) C(4A) C(8A) 119.4(10) yes
N(4A) C(4A) C(3A) 117.1(10) yes
C(8A) C(4A) C(3A) 122.7(10) yes
C(10A) C(9A) C(14A) 119.3(6) yes
C(10A) C(9A) N(5A) 119.5(5) yes
C(14A) C(9A) N(5A) 121.3(9) yes
C(11A) C(10A) C(9A) 118.2(7) yes
C(10A) C(11A) C(12A) 122.3(12) yes
C(13A) C(12A) C(11A) 118.3(13) yes
C(12A) C(13A) C(14A) 119.3(12) yes
C(13A) C(14A) C(9A) 122.2(11) yes
C(9A) N(5A) HN5A 107.2(5) no
Co(A) N(5A) HN5A 107.2(3) no
C(9A) N(5A) HN5AA 107.1(5) no
Co(A) N(5A) HN5AA 107.2(2) no
HN5A N(5A) HN5AA 106.8 no
C(1A) C(5A) H(5A) 109.5(7) no
C(1A) C(5A) H(5AA) 109.5(6) no
H(5A) C(5A) H(5AA) 109.5 no
C(1A) C(5A) H(5AB) 109.5(7) no
H(5A) C(5A) H(5AB) 109.5 no
H(5AA) C(5A) H(5AB) 109.5 no
C(2A) C(6A) H(6A) 109.5(9) no
C(2A) C(6A) H(6AA) 109.5(8) no
H(6A) C(6A) H(6AA) 109.5 no
C(2A) C(6A) H(6AB) 109.5(8) no
H(6A) C(6A) H(6AB) 109.5 no
H(6AA) C(6A) H(6AB) 109.5 no
C(3A) C(7A) H(7A) 109.5(8) no
C(3A) C(7A) H(7AA) 109.5(7) no
H(7A) C(7A) H(7AA) 109.5 no
C(3A) C(7A) H(7AB) 109.5(7) no
H(7A) C(7A) H(7AB) 109.5 no
H(7AA) C(7A) H(7AB) 109.5 no
C(4A) C(8A) H(8A) 109.5(5) no
C(4A) C(8A) H(8AA) 109.5(5) no
H(8A) C(8A) H(8AA) 109.5 no
C(4A) C(8A) H(8AB) 109.5(5) no
H(8A) C(8A) H(8AB) 109.5 no
H(8AA) C(8A) H(8AB) 109.5 no
C(11A) C(10A) H(10A) 120.9(7) no
C(9A) C(10A) H(10A) 120.9 no
C(10A) C(11A) H(11A) 118.9(9) no
C(12A) C(11A) H(11A) 118.9(7) no
C(13A) C(12A) H(12A) 120.8(9) no
C(11A) C(12A) H(12A) 120.8(9) no
C(12A) C(13A) H(13A) 120.3(8) no
C(14A) C(13A) H(13A) 120.3(8) no
C(9A) C(14A) H(14A) 118.9(6) no
C(13A) C(14A) H(14A) 118.9(8) no
N(2B) Co(B) N(1B) 81.4(4) yes
N(1B) Co(B) N(3B) 179.5(4) yes
N(2B) Co(B) N(3B) 98.4(4) yes
N(1B) Co(B) N(4B) 98.4(4) yes
N(2B) Co(B) N(4B) 178.1(4) yes
N(3B) Co(B) N(4B) 81.8(4) yes
N(1B) Co(B) N(5B) 87.8(4) yes
N(2B) Co(B) N(5B) 93.9(4) yes
N(3B) Co(B) N(5B) 91.7(4) yes
N(4B) Co(B) N(5B) 88.0(4) yes
N(1B) Co(B) Cl(B) 91.7(3) yes
N(2B) Co(B) Cl(B) 88.0(3) yes
N(3B) Co(B) Cl(B) 88.8(3) yes
N(4B) Co(B) Cl(B) 90.1(3) yes
N(5B) Co(B) Cl(B) 178.0(3) yes
C(1B) N(1B) O(1B) 127.3(10) yes
C(1B) N(1B) Co(B) 115.8(9) yes
O(1B) N(1B) Co(B) 116.8(7) yes
C(2B) N(2B) O(2B) 119.4(9) yes
C(2B) N(2B) Co(B) 118.0(8) yes
O(2B) N(2B) Co(B) 122.5(6) yes
C(3B) N(3B) O(3B) 124.1(10) yes
C(3B) N(3B) Co(B) 113.8(9) yes
O(3B) N(3B) Co(B) 121.7(8) yes
C(4B) N(4B) O(4B) 119.8(9) yes
C(4B) N(4B) Co(B) 116.7(7) yes
O(4B) N(4B) Co(B) 123.1(7) yes
C(9B) N(5B) Co(B) 119.2(7) yes
N(1B) C(1B) C(2B) 115.8(11) yes
N(1B) C(1B) C(5B) 123.0(11) yes
C(2B) C(1B) C(5B) 121.2(12) yes
N(2B) C(2B) C(1B) 108.8(11) yes
N(2B) C(2B) C(6B) 124.7(11) yes
C(1B) C(2B) C(6B) 126.5(12) yes
N(3B) C(3B) C(7B) 121.4(11) yes
N(3B) C(3B) C(4B) 114.3(10) yes
C(7B) C(3B) C(4B) 124.2(11) yes
N(4B) C(4B) C(8B) 126.3(10) yes
N(4B) C(4B) C(3B) 112.4(9) yes
C(8B) C(4B) C(3B) 121.1(10) yes
C(10B) C(9B) C(14B) 122.6(12) yes
C(10B) C(9B) N(5B) 116.6(11) yes
C(14B) C(9B) N(5B) 120.6(11) yes
C(11B) C(10B) C(9B) 114.7(12) yes
C(10B) C(11B) C(12B) 125.3(13) yes
C(13B) C(12B) C(11B) 117.6(13) yes
C(12B) C(13B) C(14B) 121.0(13) yes
C(13B) C(14B) C(9B) 118.6(13) yes
C(9B) N(5B) HN5B 107.5(6) no
Co(B) N(5B) HN5B 107.5(3) no
C(9B) N(5B) HN5AB 107.5(6) no
Co(B) N(5B) HN5AB 107.5(3) no
HN5B N(5B) HN5AB 107.0 no
C(1B) C(5B) H(5B) 109.5(7) no
C(1B) C(5B) H(5BA) 109.5(7) no
H(5B) C(5B) H(5BA) 109.5 no
C(1B) C(5B) H(5BB) 109.5(7) no
H(5B) C(5B) H(5BB) 109.5 no
H(5BA) C(5B) H(5BB) 109.5 no
C(2B) C(6B) H(6B) 109.5(7) no
C(2B) C(6B) H(6BA) 109.5(7) no
H(6B) C(6B) H(6BA) 109.5 no
C(2B) C(6B) H(6BB) 109.5(8) no
H(6B) C(6B) H(6BB) 109.5 no
H(6BA) C(6B) H(6BB) 109.5 no
C(3B) C(7B) H(7B) 109.5(8) no
C(3B) C(7B) H(7BA) 109.5(7) no
H(7B) C(7B) H(7BA) 109.5 no
C(3B) C(7B) H(7BB) 109.5(7) no
H(7B) C(7B) H(7BB) 109.5 no
H(7BA) C(7B) H(7BB) 109.5 no
C(4B) C(8B) H(8B) 109.5(6) no
C(4B) C(8B) H(8BA) 109.5(7) no
H(8B) C(8B) H(8BA) 109.5 no
H(8BA) C(8B) H(8BB) 109.5 no
C(11B) C(10B) H(10B) 122.6(8) no
C(9B) C(10B) H(10B) 122.6(7) no
C(10B) C(11B) H(11B) 117.4(8) no
C(12B) C(11B) H(11B) 117.4(8) no
C(13B) C(12B) H(12B) 121.2(8) no
C(11B) C(12B) H(12B) 121.2(8) no
C(12B) C(13B) H(13B) 119.5(8) no
C(14B) C(13B) H(13B) 119.5(8) no
C(9B) C(14B) H(14B) 120.7(8) no
C(13B) C(14B) H(14B) 120.7(8) no

loop_
_geom_bond_atom_site_label_1
_geom_bond_atom_site_label_2
_geom_bond_distance
_geom_bond_publ_flag
Co(A) N(1A) 1.831(10) yes
Co(A) N(2A) 1.911(8) yes
Co(A) N(3A) 1.845(9) yes
Co(A) N(4A) 1.913(8) yes
Co(A) N(5A) 2.010(9) yes
Co(A) Cl(A) 2.240(3) yes
O(1A) N(1A) 1.364(12) yes
O(2A) N(2A) 1.318(11) yes
O(3A) N(3A) 1.403(11) yes
O(4A) N(4A) 1.337(12) yes
N(1A) C(1A) 1.283(13) yes
N(2A) C(2A) 1.259(14) yes
N(3A) C(3A) 1.268(13) yes
N(4A) C(4A) 1.280(14) yes
N(5A) C(9A) 1.405(11) yes
C(1A) C(2A) 1.46(2) yes
C(1A) C(5A) 1.55(2) yes
C(2A) C(6A) 1.49(2) yes
C(3A) C(7A) 1.41(2) yes
C(3A) C(4A) 1.46(2) yes
C(4A) C(8A) 1.549(12) yes
C(9A) C(10A) 1.42(2) yes
C(9A) C(14A) 1.339(13) yes
C(11A) C(10A) 1.37(2) yes
C(12A) C(11A) 1.36(2) yes
C(13A) C(12A) 1.42(2) yes
C(14A) C(13A) 1.366(14) yes
N(5A) HN5A 0.90 no
N(5A) HN5AA 0.90 no
C(5A) H(5A) 0.96 no
C(5A) H(5AA) 0.96 no
C(5A) H(5AB) 0.96 no
C(6A) H(6A) 0.96 no
C(6A) H(6AA) 0.96 no
C(6A) H(6AB) 0.96 no
C(7A) H(7A) 0.96 no
C(7A) H(7AA) 0.96 no
C(7A) H(7AB) 0.96 no
C(8A) H(8A) 0.96 no
C(8A) H(8AA) 0.96 no
C(8A) H(8AB) 0.96 no
C(10A) H(10A) 0.93 no
C(11A) H(11A) 0.93 no
C(12A) H(12A) 0.93 no
C(13A) H(13A) 0.93 no
C(14A) H(14A) 0.93 no
Co(B) N(1B) 1.904(8) yes
Co(B) N(2B) 1.880(8) yes
Co(B) N(3B) 1.920(9) yes
Co(B) N(4B) 1.859(8) yes
Co(B) N(5B) 2.012(9) yes
Co(B) Cl(B) 2.257(3) yes
O(1B) N(1B) 1.338(10) yes
O(2B) N(2B) 1.339(10) yes
O(3B) N(3B) 1.353(12) yes
O(4B) N(4B) 1.333(10) yes
N(1B) C(1B) 1.260(14) yes
N(2B) C(2B) 1.326(13) yes
N(3B) C(3B) 1.317(14) yes
N(4B) C(4B) 1.327(11) yes
N(5B) C(9B) 1.434(13) yes
C(1B) C(2B) 1.49(2) yes
C(1B) C(5B) 1.49(2) yes
C(2B) C(6B) 1.44(2) yes
C(3B) C(7B) 1.50(2) yes
C(3B) C(4B) 1.415(14) yes
C(4B) C(8B) 1.460(14) yes
C(9B) C(10B) 1.42(2) yes
C(9B) C(14B) 1.34(2) yes
C(11B) C(10B) 1.37(2) yes
C(12B) C(11B) 1.32(2) yes
C(13B) C(12B) 1.40(2) yes
C(14B) C(13B) 1.37(2) yes
N(5B) HN5B 0.90 no
N(5B) HN5AB 0.90 no
C(5B) H(5B) 0.96 no
C(5B) H(5BA) 0.96 no
C(5B) H(5BB) 0.96 no
C(6B) H(6B) 0.96 no
C(6B) H(6BA) 0.96 no
C(6B) H(6BB) 0.96 no
C(7B) H(7B) 0.96 no
C(7B) H(7BA) 0.96 no
C(7B) H(7BB) 0.96 no
C(8B) H(8B) 0.96 no
C(8B) H(8BA) 0.96 no
C(8B) H(8BB) 0.96 no
C(10B) H(10B) 0.93 no
C(11B) H(11B) 0.93 no
C(12B) H(12B) 0.93 no
C(13B) H(13B) 0.93 no
C(14B) H(14B) 0.93 no
